data_4085597
loop_
_publ_author_name
'Sakaba, Hiroyuki'
'Tonosaki, Hiroki'
'Isozaki, Kazuyoshi'
'Kwon, Eunsang'

_publ_section_title
;
 \h3-Silaallyl/Alkenylsilyl Molybdenum Complex: Synthesis, Structure, and
 Reactivity toward Primary Amines To Form Mo--N--Si Three-Membered Cyclic
 Complexes
;
_journal_issue 6
_journal_name_full Organometallics
_journal_page_first 1029
_journal_paper_doi 10.1021/om500996r
_journal_volume 34
_journal_year 2015
_chemical_formula_moiety 'C27 H33 Mo N O2 Si'
_chemical_formula_sum 'C27 H33 Mo N O2 Si'
_chemical_formula_weight 527.59
_space_group_crystal_system monoclinic
_space_group_IT_number 14
_space_group_name_Hall '-P 2yn'
_space_group_name_H-M_alt 'P 1 21/n 1'
_symmetry_space_group_name_Hall '-P 2yn'
_symmetry_space_group_name_H-M 'P 1 21/n 1'
_atom_sites_solution_hydrogens geom
_atom_sites_solution_primary direct
_atom_sites_solution_secondary difmap
_cell_angle_alpha 90.0000
_cell_angle_beta 92.580(4)
_cell_angle_gamma 90.0000
_cell_formula_units_Z 4
_cell_length_a 9.170(3)
_cell_length_b 14.916(5)
_cell_length_c 19.000(7)
_cell_measurement_reflns_used 6612
_cell_measurement_temperature 173.00
_cell_measurement_theta_max 27.48
_cell_measurement_theta_min 3.31
_cell_volume 2596.2(15)
_computing_cell_refinement CrystalClear
_computing_data_collection 'CrystalClear (Rigaku/MSC Inc., 2006)'
_computing_data_reduction CrystalClear
_computing_molecular_graphics 'CrystalStructure 4.1'
_computing_publication_material 'CrystalStructure 4.1 (Rigaku, 2014)'
_computing_structure_refinement 'SHELXL2013 (Sheldrick, 2008)'
_computing_structure_solution 'SIR2004 (Burla, et al., 2005)'
_diffrn_ambient_temperature 173.00
_diffrn_detector_area_resol_mean 7.314
_diffrn_measured_fraction_theta_full 0.996
_diffrn_measured_fraction_theta_max 0.994
_diffrn_measurement_device_type 'Rigaku Saturn70'
_diffrn_measurement_method \w
_diffrn_radiation_type 'Mo K\a'
_diffrn_radiation_wavelength 0.71070
_diffrn_reflns_av_R_equivalents 0.0599
_diffrn_reflns_Laue_measured_fraction_full 0.996
_diffrn_reflns_Laue_measured_fraction_max 0.994
_diffrn_reflns_limit_h_max 11
_diffrn_reflns_limit_h_min -11
_diffrn_reflns_limit_k_max 19
_diffrn_reflns_limit_k_min -19
_diffrn_reflns_limit_l_max 24
_diffrn_reflns_limit_l_min -24
_diffrn_reflns_number 36759
_diffrn_reflns_point_group_measured_fraction_full 0.996
_diffrn_reflns_point_group_measured_fraction_max 0.994
_diffrn_reflns_theta_full 25.241
_diffrn_reflns_theta_max 27.463
_diffrn_reflns_theta_min 3.315
_diffrn_standards_number 0
_exptl_absorpt_coefficient_mu 0.573
_exptl_absorpt_correction_T_max 0.892
_exptl_absorpt_correction_T_min 0.820
_exptl_absorpt_correction_type numerical
_exptl_absorpt_process_details 'NUMABS (Rigaku, 1999)'
_exptl_crystal_colour yellow
_exptl_crystal_density_diffrn 1.350
_exptl_crystal_density_method 'not measured'
_exptl_crystal_description prism
_exptl_crystal_F_000 1096.00
_exptl_crystal_size_max 0.22
_exptl_crystal_size_mid 0.13
_exptl_crystal_size_min 0.04
_refine_diff_density_max 0.77
_refine_diff_density_min -0.59
_refine_ls_extinction_method none
_refine_ls_goodness_of_fit_ref 1.095
_refine_ls_hydrogen_treatment constr
_refine_ls_number_parameters 297
_refine_ls_number_reflns 5905
_refine_ls_number_restraints 0
_refine_ls_R_factor_all 0.0504
_refine_ls_R_factor_gt 0.0457
_refine_ls_shift/su_max 0.001
_refine_ls_structure_factor_coef Fsqd
_refine_ls_weighting_details 'w = 1/[\s^2^(Fo^2^)+(0.0497P)^2^+4.7223P] where P=(Fo^2^+2Fc^2^)/3'
_refine_ls_weighting_scheme calc
_refine_ls_wR_factor_gt 0.1061
_refine_ls_wR_factor_ref 0.1116
_reflns_number_gt 5512
_reflns_number_total 5905
_reflns_threshold_expression F^2^>2.0\s(F^2^)
_cod_data_source_file om500996r_si_002.cif
_cod_data_source_block complex5b
_cod_depositor_comments 'Adding full bibliography for 4085595--4085597.cif.'
_cod_original_cell_volume 2596.3(17)
_cod_database_code 4085597

loop_
_symmetry_equiv_pos_site_id
_space_group_symop_operation_xyz
1 +X,+Y,+Z
2 1/2-X,1/2+Y,1/2-Z
3 -X,-Y,-Z
4 1/2+X,1/2-Y,1/2+Z

loop_
_atom_site_label
_atom_site_type_symbol
_atom_site_fract_x
_atom_site_fract_y
_atom_site_fract_z
_atom_site_U_iso_or_equiv
_atom_site_adp_type
_atom_site_occupancy
_atom_site_site_symmetry_multiplicity
_atom_site_calc_flag
_atom_site_refinement_flags
Mo1 Mo 0.74988(2) 0.46628(2) 0.67768(2) 0.01623(9) Uani 1 4 d .
Si1 Si 0.70794(9) 0.48371(5) 0.80258(4) 0.01883(17) Uani 1 4 d .
N1 N 0.6261(3) 0.56510(17) 0.74498(13) 0.0188(5) Uani 1 4 d .
O1 O 0.7955(3) 0.28213(16) 0.75133(13) 0.0387(6) Uani 1 4 d .
O2 O 0.4622(3) 0.37999(17) 0.61609(13) 0.0372(6) Uani 1 4 d .
C1 C 0.7729(3) 0.3524(2) 0.72494(16) 0.0234(6) Uani 1 4 d .
C2 C 0.5660(3) 0.4144(2) 0.64082(15) 0.0230(6) Uani 1 4 d .
C3 C 0.4661(3) 0.5839(2) 0.73618(16) 0.0227(6) Uani 1 4 d .
C4 C 0.4309(4) 0.6309(2) 0.66620(18) 0.0319(7) Uani 1 4 d .
C5 C 0.4155(4) 0.6387(2) 0.79826(18) 0.0333(7) Uani 1 4 d .
C6 C 0.8493(3) 0.5377(2) 0.86340(15) 0.0235(6) Uani 1 4 d .
C7 C 0.9784(4) 0.4923(3) 0.88268(19) 0.0338(7) Uani 1 4 d .
C8 C 1.0911(4) 0.5346(3) 0.9220(2) 0.0455(10) Uani 1 4 d .
C9 C 1.0747(4) 0.6221(3) 0.9430(2) 0.0450(9) Uani 1 4 d .
C10 C 0.9472(4) 0.6680(3) 0.92565(19) 0.0372(8) Uani 1 4 d .
C11 C 0.8357(4) 0.6261(2) 0.88636(17) 0.0294(7) Uani 1 4 d .
C12 C 0.5698(3) 0.42212(19) 0.85413(15) 0.0234(6) Uani 1 4 d .
C13 C 0.5779(4) 0.4235(2) 0.92793(16) 0.0305(7) Uani 1 4 d .
C14 C 0.4714(5) 0.3811(3) 0.96607(19) 0.0405(9) Uani 1 4 d .
C15 C 0.3549(4) 0.3387(2) 0.9323(2) 0.0399(9) Uani 1 4 d .
C16 C 0.3450(4) 0.3360(2) 0.8595(2) 0.0336(7) Uani 1 4 d .
C17 C 0.4524(4) 0.3763(2) 0.82076(17) 0.0271(6) Uani 1 4 d .
C18 C 0.9488(3) 0.5623(2) 0.66235(16) 0.0234(6) Uani 1 4 d .
C19 C 0.8465(3) 0.5790(2) 0.60430(16) 0.0252(6) Uani 1 4 d .
C20 C 0.8314(3) 0.4993(2) 0.56327(16) 0.0267(6) Uani 1 4 d .
C21 C 0.9232(3) 0.4323(2) 0.59613(16) 0.0247(6) Uani 1 4 d .
C22 C 0.9982(3) 0.4720(2) 0.65629(16) 0.0229(6) Uani 1 4 d .
C23 C 1.0066(4) 0.6316(2) 0.7139(2) 0.0352(8) Uani 1 4 d .
C24 C 0.7794(4) 0.6696(2) 0.5872(2) 0.0393(8) Uani 1 4 d .
C25 C 0.7425(4) 0.4874(3) 0.49529(18) 0.0424(9) Uani 1 4 d .
C26 C 0.9525(4) 0.3417(2) 0.5660(2) 0.0386(8) Uani 1 4 d .
C27 C 1.1181(4) 0.4283(3) 0.70052(19) 0.0339(7) Uani 1 4 d .
H1 H 0.67112 0.61314 0.74599 0.0208 Uiso 1 4 calc R
H2 H 0.41962 0.5258 0.73483 0.0129 Uiso 1 4 calc R
H3 H 0.43608 0.69466 0.67288 0.0383 Uiso 1 4 calc R
H4 H 0.33437 0.6147 0.64918 0.0383 Uiso 1 4 calc R
H5 H 0.50022 0.61305 0.63249 0.0383 Uiso 1 4 calc R
H6 H 0.38678 0.59902 0.83491 0.0400 Uiso 1 4 calc R
H7 H 0.33401 0.67537 0.78309 0.0400 Uiso 1 4 calc R
H8 H 0.49398 0.67628 0.81586 0.0400 Uiso 1 4 calc R
H9 H 0.98945 0.43283 0.86913 0.0405 Uiso 1 4 calc R
H10 H 1.17675 0.50374 0.93384 0.0546 Uiso 1 4 calc R
H11 H 1.14972 0.65048 0.96898 0.0539 Uiso 1 4 calc R
H12 H 0.93615 0.72701 0.94031 0.0446 Uiso 1 4 calc R
H13 H 0.75016 0.65744 0.87511 0.0353 Uiso 1 4 calc R
H14 H 0.65481 0.45299 0.95163 0.0366 Uiso 1 4 calc R
H15 H 0.47919 0.38153 1.01504 0.0486 Uiso 1 4 calc R
H16 H 0.28315 0.31194 0.95825 0.0479 Uiso 1 4 calc R
H17 H 0.26667 0.30724 0.83634 0.0403 Uiso 1 4 calc R
H18 H 0.44615 0.37283 0.77185 0.0325 Uiso 1 4 calc R
H19 H 0.95803 0.68769 0.70461 0.0422 Uiso 1 4 calc R
H20 H 1.1096 0.63892 0.70887 0.0422 Uiso 1 4 calc R
H21 H 0.98896 0.6125 0.76097 0.0422 Uiso 1 4 calc R
H22 H 0.71612 0.66474 0.54574 0.0471 Uiso 1 4 calc R
H23 H 0.85547 0.71209 0.57896 0.0471 Uiso 1 4 calc R
H24 H 0.72426 0.68947 0.62601 0.0471 Uiso 1 4 calc R
H25 H 0.75784 0.42822 0.47716 0.0509 Uiso 1 4 calc R
H26 H 0.77207 0.53099 0.46163 0.0509 Uiso 1 4 calc R
H27 H 0.64088 0.49536 0.50376 0.0509 Uiso 1 4 calc R
H28 H 1.02538 0.31164 0.59514 0.0464 Uiso 1 4 calc R
H29 H 0.9867 0.34829 0.51925 0.0464 Uiso 1 4 calc R
H30 H 0.86414 0.30707 0.56423 0.0464 Uiso 1 4 calc R
H31 H 1.15292 0.46922 0.73647 0.0407 Uiso 1 4 calc R
H32 H 1.19684 0.41248 0.67128 0.0407 Uiso 1 4 calc R
H33 H 1.08116 0.37521 0.72208 0.0407 Uiso 1 4 calc R

loop_
_atom_site_aniso_label
_atom_site_aniso_U_11
_atom_site_aniso_U_22
_atom_site_aniso_U_33
_atom_site_aniso_U_12
_atom_site_aniso_U_13
_atom_site_aniso_U_23
Mo1 0.01488(13) 0.01712(14) 0.01676(13) -0.00002(8) 0.00133(9) 0.00077(8)
Si1 0.0196(4) 0.0194(4) 0.0174(4) -0.0004(3) 0.0003(3) -0.0004(3)
N1 0.0150(11) 0.0186(12) 0.0228(12) -0.0004(10) -0.0007(9) -0.0007(9)
O1 0.0444(14) 0.0262(12) 0.0462(15) 0.0089(10) 0.0101(12) 0.0137(11)
O2 0.0247(12) 0.0395(14) 0.0462(14) -0.0022(10) -0.0113(10) -0.0092(11)
C1 0.0197(14) 0.0249(15) 0.0260(15) -0.0001(11) 0.0065(11) 0.0026(12)
C2 0.0219(14) 0.0221(14) 0.0249(14) 0.0032(11) 0.0006(11) -0.0010(11)
C3 0.0156(13) 0.0217(15) 0.0308(16) 0.0024(11) 0.0014(11) -0.0022(12)
C4 0.0263(16) 0.0352(18) 0.0336(17) 0.0093(13) -0.0038(13) -0.0005(14)
C5 0.0235(16) 0.0390(19) 0.0376(18) 0.0040(14) 0.0034(13) -0.0097(15)
C6 0.0228(14) 0.0300(16) 0.0175(13) -0.0025(12) -0.0004(11) 0.0028(11)
C7 0.0330(18) 0.0324(18) 0.0351(18) 0.0048(14) -0.0080(14) -0.0024(14)
C8 0.0313(19) 0.055(3) 0.049(2) 0.0043(17) -0.0169(17) -0.0026(18)
C9 0.036(2) 0.054(2) 0.044(2) -0.0121(17) -0.0133(16) -0.0048(18)
C10 0.045(2) 0.0304(18) 0.0355(18) -0.0107(15) -0.0030(16) -0.0065(14)
C11 0.0301(16) 0.0284(16) 0.0294(16) -0.0003(13) -0.0025(13) -0.0030(13)
C12 0.0294(15) 0.0187(14) 0.0225(14) 0.0010(12) 0.0045(12) 0.0021(11)
C13 0.0390(18) 0.0298(17) 0.0232(15) 0.0012(14) 0.0050(13) -0.0001(13)
C14 0.059(2) 0.038(2) 0.0256(17) 0.0047(17) 0.0174(16) 0.0071(14)
C15 0.043(2) 0.0300(18) 0.049(2) 0.0049(15) 0.0251(17) 0.0125(16)
C16 0.0295(17) 0.0236(16) 0.048(2) -0.0032(13) 0.0091(15) 0.0040(14)
C17 0.0291(16) 0.0245(15) 0.0279(16) -0.0017(12) 0.0048(13) 0.0015(12)
C18 0.0197(14) 0.0226(14) 0.0285(15) -0.0047(11) 0.0091(12) 0.0017(12)
C19 0.0269(15) 0.0243(15) 0.0252(15) -0.0016(12) 0.0099(12) 0.0068(12)
C20 0.0278(16) 0.0338(17) 0.0189(14) -0.0012(13) 0.0076(12) 0.0057(12)
C21 0.0242(14) 0.0277(15) 0.0229(14) -0.0029(12) 0.0089(12) 0.0005(12)
C22 0.0179(14) 0.0251(15) 0.0263(15) -0.0011(11) 0.0078(11) 0.0021(11)
C23 0.0336(18) 0.0274(17) 0.045(2) -0.0110(14) 0.0089(15) -0.0073(14)
C24 0.044(2) 0.0325(19) 0.043(2) 0.0076(15) 0.0145(16) 0.0156(15)
C25 0.043(2) 0.064(3) 0.0202(16) -0.0064(19) -0.0008(15) 0.0056(16)
C26 0.048(2) 0.0308(18) 0.0386(19) 0.0015(16) 0.0184(16) -0.0055(15)
C27 0.0197(15) 0.042(2) 0.0399(19) 0.0046(14) 0.0025(13) 0.0030(15)

loop_
_atom_type_symbol
_atom_type_description
_atom_type_scat_dispersion_real
_atom_type_scat_dispersion_imag
_atom_type_scat_source
C C 0.0033 0.0016
;
International Tables for Crystallography
(Vol. C, Tables 4.2.6.8 and 6.1.1.4)
;
H H 0.0000 0.0000
;
International Tables for Crystallography
(Vol. C, Table 6.1.1.4)
;
Mo Mo -1.6832 0.6857
;
International Tables for Crystallography
(Vol. C, Tables 4.2.6.8 and 6.1.1.4)
;
N N 0.0061 0.0033
;
International Tables for Crystallography
(Vol. C, Tables 4.2.6.8 and 6.1.1.4)
;
O O 0.0106 0.0060
;
International Tables for Crystallography
(Vol. C, Tables 4.2.6.8 and 6.1.1.4)
;
Si Si 0.0817 0.0704
;
International Tables for Crystallography
(Vol. C, Tables 4.2.6.8 and 6.1.1.4)
;

loop_
_geom_angle_atom_site_label_1
_geom_angle_atom_site_label_2
_geom_angle_atom_site_label_3
_geom_angle
_geom_angle_publ_flag
Si(1) Mo(1) N(1) 44.10(6) yes
Si(1) Mo(1) C(1) 70.06(9) yes
Si(1) Mo(1) C(2) 102.69(9) yes
Si(1) Mo(1) C(18) 102.33(8) yes
Si(1) Mo(1) C(19) 125.08(8) yes
Si(1) Mo(1) C(20) 159.60(8) yes
Si(1) Mo(1) C(21) 144.64(8) yes
Si(1) Mo(1) C(22) 111.35(8) yes
N(1) Mo(1) C(1) 110.74(11) yes
N(1) Mo(1) C(2) 90.79(11) yes
N(1) Mo(1) C(18) 94.83(10) yes
N(1) Mo(1) C(19) 94.56(10) yes
N(1) Mo(1) C(20) 124.15(11) yes
N(1) Mo(1) C(21) 152.22(10) yes
N(1) Mo(1) C(22) 125.93(10) yes
C(1) Mo(1) C(2) 83.83(12) yes
C(1) Mo(1) C(18) 121.72(11) yes
C(1) Mo(1) C(19) 149.21(12) yes
C(1) Mo(1) C(20) 125.08(12) yes
C(1) Mo(1) C(21) 93.13(12) yes
C(1) Mo(1) C(22) 91.51(11) yes
C(2) Mo(1) C(18) 149.21(11) yes
C(2) Mo(1) C(19) 114.04(11) yes
C(2) Mo(1) C(20) 93.20(12) yes
C(2) Mo(1) C(21) 106.21(12) yes
C(2) Mo(1) C(22) 141.69(12) yes
C(18) Mo(1) C(19) 35.39(10) yes
C(18) Mo(1) C(20) 58.89(11) yes
C(18) Mo(1) C(21) 59.47(11) yes
C(18) Mo(1) C(22) 35.49(10) yes
C(19) Mo(1) C(20) 34.83(11) yes
C(19) Mo(1) C(21) 58.67(11) yes
C(19) Mo(1) C(22) 58.67(10) yes
C(20) Mo(1) C(21) 35.38(11) yes
C(20) Mo(1) C(22) 58.97(10) yes
C(21) Mo(1) C(22) 35.90(10) yes
Mo(1) Si(1) N(1) 63.49(9) yes
Mo(1) Si(1) C(6) 120.69(10) yes
Mo(1) Si(1) C(12) 126.62(9) yes
N(1) Si(1) C(6) 110.27(13) yes
N(1) Si(1) C(12) 112.31(13) yes
C(6) Si(1) C(12) 110.62(13) yes
Mo(1) N(1) Si(1) 72.41(9) yes
Mo(1) N(1) C(3) 124.56(18) yes
Si(1) N(1) C(3) 125.5(2) yes
Mo(1) C(1) O(1) 175.4(3) yes
Mo(1) C(2) O(2) 175.5(3) yes
N(1) C(3) C(4) 110.6(2) yes
N(1) C(3) C(5) 110.2(2) yes
C(4) C(3) C(5) 111.6(3) yes
Si(1) C(6) C(11) 121.9(2) yes
Si(1) C(6) C(7) 120.4(2) yes
C(11) C(6) C(7) 117.5(3) yes
C(6) C(7) C(8) 121.2(3) yes
C(7) C(8) C(9) 119.8(4) yes
C(8) C(9) C(10) 120.2(4) yes
C(9) C(10) C(11) 120.0(3) yes
C(6) C(11) C(10) 121.3(3) yes
Si(1) C(12) C(17) 121.7(2) yes
Si(1) C(12) C(13) 120.6(2) yes
C(13) C(12) C(17) 117.7(3) yes
C(12) C(13) C(14) 120.5(3) yes
C(13) C(14) C(15) 120.9(3) yes
C(14) C(15) C(16) 119.6(4) yes
C(15) C(16) C(17) 120.0(3) yes
C(12) C(17) C(16) 121.2(3) yes
Mo(1) C(18) C(19) 73.56(17) yes
Mo(1) C(18) C(22) 71.70(17) yes
Mo(1) C(18) C(23) 126.3(2) yes
C(19) C(18) C(22) 107.5(3) yes
C(19) C(18) C(23) 125.4(3) yes
C(22) C(18) C(23) 126.7(3) yes
Mo(1) C(19) C(18) 71.05(17) yes
Mo(1) C(19) C(20) 72.63(18) yes
Mo(1) C(19) C(24) 126.7(2) yes
C(18) C(19) C(20) 108.6(3) yes
C(18) C(19) C(24) 124.4(3) yes
C(20) C(19) C(24) 126.8(3) yes
Mo(1) C(20) C(19) 72.54(18) yes
Mo(1) C(20) C(21) 70.14(17) yes
Mo(1) C(20) C(25) 125.3(2) yes
C(19) C(20) C(21) 107.6(3) yes
C(19) C(20) C(25) 127.1(3) yes
C(21) C(20) C(25) 125.2(3) yes
Mo(1) C(21) C(20) 74.48(18) yes
Mo(1) C(21) C(22) 72.35(17) yes
Mo(1) C(21) C(26) 126.3(2) yes
C(20) C(21) C(22) 108.1(3) yes
C(20) C(21) C(26) 125.1(3) yes
C(22) C(21) C(26) 126.1(3) yes
Mo(1) C(22) C(18) 72.81(17) yes
Mo(1) C(22) C(21) 71.75(17) yes
Mo(1) C(22) C(27) 125.6(2) yes
C(18) C(22) C(21) 108.1(3) yes
C(18) C(22) C(27) 126.3(3) yes
C(21) C(22) C(27) 125.4(3) yes
Mo(1) N(1) H(1) 108.192 no
Si(1) N(1) H(1) 112.421 no
C(3) N(1) H(1) 109.051 no
N(1) C(3) H(2) 105.379 no
C(4) C(3) H(2) 108.298 no
C(5) C(3) H(2) 110.641 no
C(3) C(4) H(3) 109.474 no
C(3) C(4) H(4) 109.472 no
C(3) C(4) H(5) 109.472 no
H(3) C(4) H(4) 109.471 no
H(3) C(4) H(5) 109.469 no
H(4) C(4) H(5) 109.470 no
C(3) C(5) H(6) 109.471 no
C(3) C(5) H(7) 109.469 no
C(3) C(5) H(8) 109.474 no
H(6) C(5) H(7) 109.475 no
H(6) C(5) H(8) 109.470 no
H(7) C(5) H(8) 109.467 no
C(6) C(7) H(9) 119.415 no
C(8) C(7) H(9) 119.430 no
C(9) C(8) H(10) 120.101 no
C(7) C(8) H(10) 120.112 no
C(8) C(9) H(11) 119.911 no
C(10) C(9) H(11) 119.910 no
C(9) C(10) H(12) 119.990 no
C(11) C(10) H(12) 120.004 no
C(6) C(11) H(13) 119.348 no
C(10) C(11) H(13) 119.341 no
C(12) C(13) H(14) 119.772 no
C(14) C(13) H(14) 119.776 no
C(13) C(14) H(15) 119.549 no
C(15) C(14) H(15) 119.545 no
C(14) C(15) H(16) 120.173 no
C(16) C(15) H(16) 120.180 no
C(15) C(16) H(17) 119.997 no
C(17) C(16) H(17) 119.995 no
C(12) C(17) H(18) 119.372 no
C(16) C(17) H(18) 119.384 no
C(18) C(23) H(19) 109.464 no
C(18) C(23) H(20) 109.464 no
C(18) C(23) H(21) 109.469 no
H(19) C(23) H(20) 109.476 no
H(19) C(23) H(21) 109.479 no
H(20) C(23) H(21) 109.474 no
C(19) C(24) H(22) 109.473 no
C(19) C(24) H(23) 109.474 no
C(19) C(24) H(24) 109.481 no
H(22) C(24) H(23) 109.463 no
H(22) C(24) H(24) 109.469 no
H(23) C(24) H(24) 109.467 no
C(20) C(25) H(25) 109.472 no
C(20) C(25) H(26) 109.470 no
C(20) C(25) H(27) 109.475 no
H(25) C(25) H(26) 109.475 no
H(25) C(25) H(27) 109.470 no
H(26) C(25) H(27) 109.466 no
C(21) C(26) H(28) 109.460 no
C(21) C(26) H(29) 109.468 no
C(21) C(26) H(30) 109.473 no
H(28) C(26) H(29) 109.473 no
H(28) C(26) H(30) 109.469 no
H(29) C(26) H(30) 109.484 no
C(22) C(27) H(31) 109.472 no
C(22) C(27) H(32) 109.477 no
C(22) C(27) H(33) 109.467 no
H(31) C(27) H(32) 109.472 no
H(31) C(27) H(33) 109.466 no
H(32) C(27) H(33) 109.473 no

loop_
_geom_bond_atom_site_label_1
_geom_bond_atom_site_label_2
_geom_bond_distance
_geom_bond_publ_flag
Mo(1) Si(1) 2.4351(12) yes
Mo(1) N(1) 2.286(3) yes
Mo(1) C(1) 1.929(3) yes
Mo(1) C(2) 1.956(3) yes
Mo(1) C(18) 2.347(3) yes
Mo(1) C(19) 2.380(3) yes
Mo(1) C(20) 2.382(3) yes
Mo(1) C(21) 2.325(3) yes
Mo(1) C(22) 2.333(3) yes
Si(1) N(1) 1.778(3) yes
Si(1) C(6) 1.879(3) yes
Si(1) C(12) 1.876(3) yes
N(1) C(3) 1.496(4) yes
O(1) C(1) 1.176(4) yes
O(2) C(2) 1.162(4) yes
C(3) C(4) 1.525(5) yes
C(3) C(5) 1.525(5) yes
C(6) C(7) 1.398(5) yes
C(6) C(11) 1.396(4) yes
C(7) C(8) 1.398(5) yes
C(8) C(9) 1.375(6) yes
C(9) C(10) 1.382(5) yes
C(10) C(11) 1.388(5) yes
C(12) C(13) 1.401(4) yes
C(12) C(17) 1.402(4) yes
C(13) C(14) 1.394(5) yes
C(14) C(15) 1.376(5) yes
C(15) C(16) 1.383(6) yes
C(16) C(17) 1.391(5) yes
C(20) C(21) 1.431(4) yes
C(18) C(19) 1.437(4) yes
C(18) C(22) 1.427(4) yes
C(18) C(23) 1.504(5) yes
C(19) C(20) 1.425(4) yes
C(19) C(24) 1.514(5) yes
C(20) C(25) 1.506(5) yes
C(21) C(22) 1.435(4) yes
C(21) C(26) 1.497(5) yes
C(22) C(27) 1.503(4) yes
N(1) H(1) 0.827 no
C(3) H(2) 0.965 no
C(4) H(3) 0.960 no
C(4) H(4) 0.960 no
C(4) H(5) 0.960 no
C(5) H(6) 0.960 no
C(5) H(7) 0.960 no
C(5) H(8) 0.960 no
C(7) H(9) 0.930 no
C(8) H(10) 0.930 no
C(9) H(11) 0.930 no
C(10) H(12) 0.930 no
C(11) H(13) 0.930 no
C(13) H(14) 0.930 no
C(14) H(15) 0.930 no
C(16) H(17) 0.930 no
C(15) H(16) 0.930 no
C(17) H(18) 0.930 no
C(23) H(19) 0.960 no
C(23) H(20) 0.960 no
C(23) H(21) 0.960 no
C(24) H(22) 0.960 no
C(24) H(23) 0.960 no
C(24) H(24) 0.960 no
C(25) H(25) 0.960 no
C(25) H(26) 0.960 no
C(25) H(27) 0.960 no
C(26) H(28) 0.960 no
C(26) H(29) 0.960 no
C(26) H(30) 0.960 no
C(27) H(31) 0.960 no
C(27) H(32) 0.960 no
C(27) H(33) 0.960 no
